data_2001148
loop_
_publ_author_name
'Fujita, T.'
'Ohba, S.'
'Nagamatsu, M.'
'Tokii, T.'
'Jury, C. F.'
'Steward, O. W.'
'Kato, M.'

_publ_section_title
;
 Dimeric copper(II) 2-methyl-2-phenylpropanoate adducts with water or
 2,6-lutidine and a monomeric copper(II) triphenylacetate adduct with
 2,6-lutidine
;
_journal_issue 12
_journal_name_full 'Acta Crystallographica Section C'
_journal_page_first 2095
_journal_page_last 2100
_journal_paper_doi 10.1107/S0108270193005359
_journal_volume 49
_journal_year 1993
_chemical_formula_moiety '2(C27 H31 Cu1 N1 O4),C6 H6'
_chemical_formula_sum 'C60 H68 Cu2 N2 O8'
_chemical_formula_weight 1072.30
_space_group_IT_number 13
_symmetry_cell_setting monoclinic
_symmetry_space_group_name_Hall '-P 2yc'
_symmetry_space_group_name_H-M 'P 1 2/c 1'
_atom_type_scat_source IntTabIV
_cell_angle_alpha 90.
_cell_angle_beta 90.760(10)
_cell_angle_gamma 90.
_cell_formula_units_Z 4
_cell_length_a 13.0330(10)
_cell_length_b 22.608(3)
_cell_length_c 16.7030(10)
_cell_measurement_reflns_used 39
_cell_measurement_temperature 298(2)
_cell_measurement_theta_max 15
_cell_measurement_theta_min 10
_cell_volume 4921.1(8)
_diffrn_measurement_device 'Rigaku AFC-5 four-circle'
_diffrn_measurement_method \q-2\q
_diffrn_radiation_type MoK\a
_diffrn_radiation_wavelength 0.71073
_diffrn_reflns_av_R_equivalents 0.020
_diffrn_reflns_limit_h_max 16
_diffrn_reflns_limit_h_min -16
_diffrn_reflns_limit_k_max 26
_diffrn_reflns_limit_k_min -26
_diffrn_reflns_limit_l_max 0
_diffrn_reflns_limit_l_min -21
_diffrn_reflns_number 11523
_diffrn_reflns_theta_max 27.5
_diffrn_standards_decay_% 0.968-1.128
_diffrn_standards_interval_count 100
_diffrn_standards_number 4
_exptl_absorpt_coefficient_mu 0.92
_exptl_absorpt_correction_T_max 0.715
_exptl_absorpt_correction_T_min 0.713
_exptl_absorpt_correction_type integration
_exptl_crystal_colour Green
_exptl_crystal_density_diffrn 1.38
_exptl_crystal_density_meas 1.35(2)
_exptl_crystal_description Prism
_exptl_crystal_size_max 0.55
_exptl_crystal_size_mid 0.40
_exptl_crystal_size_min 0.30
_refine_diff_density_max 0.21
_refine_diff_density_min -0.29
_refine_ls_extinction_method none
_refine_ls_goodness_of_fit_obs 1.57
_refine_ls_hydrogen_treatment noref
_refine_ls_number_parameters 300
_refine_ls_number_reflns 3395
_refine_ls_R_factor_obs 0.047
_refine_ls_shift/esd_max 0.25
_refine_ls_structure_factor_coef F
_refine_ls_weighting_details 'w = [\s^2^(|F~o~|) + (0.015|F~o~|)^2^]^-1^'
_refine_ls_weighting_scheme calc
_refine_ls_wR_factor_obs 0.041
_reflns_number_observed 3395
_reflns_number_total 5650
_reflns_observed_criterion |F~o~|>3\s(|F~o~|)
_cod_data_source_file as1036.cif
_cod_data_source_block as1036_structure_2_of_3
_cod_depositor_comments
;
The following automatic conversions were performed:

'_refine_ls_weighting_scheme' value ' w = [\s^2^(|F~o~|) +
(0.015|F~o~|)^2^]^-1^' was changed to 'calc'. New tag
'_refine_ls_weighting_details' was created. The value of the new tag
was set to 'w = [\s^2^(|F~o~|) + (0.015|F~o~|)^2^]^-1^'.

Automatic conversion script
Id: cif_fix_values 3143 2015-03-26 13:38:13Z robertas 
;
_cod_original_cell_volume 4920.9(8)
_cod_original_sg_symbol_Hall '-C 2yc'
_cod_original_sg_symbol_H-M 'C 1 2/c 1'
_cod_database_code 2001148

loop_
_symmetry_equiv_pos_as_xyz
x,y,z
-x,-y,-z
x,-y,1/2+z
-x,+y,-1/2-z

loop_
_atom_site_label
_atom_site_fract_x
_atom_site_fract_y
_atom_site_fract_z
Cu(1) .0 .08113(3) .25000
Cu(2) .0 .20971(3) .25000
O(3) -.1432(2) .10950(10) .21170(10)
O(4) -.1404(2) .20830(10) .21420(10)
O(5) .0438(2) .08250(10) .14120(10)
O(6) .0432(2) .18140(10) .13680(10)
N(7) .0 -.0200(2) .2500
N(8) .0 .3117(2) .2500
C(9) .1828(3) -.0172(2) .2231(3)
C(10) .0 -.1434(3) .2500
C(11) .0884(3) -.1122(2) .2364(2)
C(12) .0870(3) -.0509(2) .2365(2)
C(13) .1382(3) .3094(2) .1516(2)
C(14) .0 .4347(3) .2500
C(15) .0662(4) .4036(2) .2023(3)
C(16) .0658(3) .3425(2) .2033(2)
C(17) -.2549(3) .1163(2) .0426(2)
C(18) -.2632(4) .1134(2) -.0401(3)
C(19) -.3173(3) .1560(2) -.0824(2)
C(20) -.3618(3) .2017(2) -.0420(3)
C(21) -.3546(3) .2045(2) .0414(2)
C(22) -.3016(2) .1614(2) .0847(2)
C(23) -.3545(3) .1055(2) .2067(2)
C(24) -.3479(3) .2161(2) .2133(2)
C(25) -.2984(2) .1608(2) .1765(2)
C(26) -.1843(2) .1587(2) .2033(2)
C(27) .2790(3) .1532(2) .0605(2)
C(28) .3841(3) .1422(2) .0657(3)
C(29) .4224(4) .0903(3) .0386(3)
C(30) .3583(4) .0487(2) .0062(4)
C(31) .2519(4) .0591(2) .0003(3)
C(32) .2116(3) .1119(2) .0266(2)
C(33) .0361(3) .0795(2) -.0249(2)
C(34) .0839(3) .1866(2) -.0239(2)
C(35) .0976(3) .1277(2) .0196(2)
C(36) .0572(2) .1318(2) .1066(2)
H9A .180 .004 .168
H9B .237 -.038 .212
H9C .203 .020 .235
H10 .0 -.190 .250
H11 .152 -.131 .234
H13A .178 .333 .118
H13B .146 .269 .140
H13C .194 .293 .196
H14 .0 .484 .250
H15 .111 .432 .161
H17 -.217 .083 .078
H18 -.226 .083 -.075
H19 -.320 .152 -.146
H20 -.408 .229 -.079
H21 -.381 .248 .070
H23A -.324 .068 .186
H23B -.347 .102 .269
H23C -.431 .109 .189
H24A -.410 .219 .203
H24B -.320 .252 .184
H24C -.346 .214 .268
H27 .249 .191 .093
H28 .429 .179 .098
H29 .506 .086 .052
H30 .381 .003 -.016
H31 .198 .037 -.038
H33A -.043 .097 -.030
H33B .068 .074 -.082
H33C .029 .039 .007
H34A .124 .220 .001
H34B .004 .194 -.028
H34C .098 .185 -.086

loop_
_geom_angle_atom_site_label_1
_geom_angle_atom_site_label_2
_geom_angle_atom_site_label_3
_geom_angle_site_symmetry_3
_geom_angle
_geom_angle_publ_flag
O(3) Cu(1) O(5) . 88.90(10) yes
O(3) Cu(1) N(7) . 108.00(10) yes
O(3) Cu(1) O(3)iii 4_556 143.90(10) yes
O(5) Cu(1) N(7) . 90.90(10) yes
O(5) Cu(1) O(5)iii 4_556 178.20(10) yes
O(4) Cu(2) O(6) . 88.90(10) yes
O(4) Cu(2) N(8) . 91.00(10) yes
O(4) Cu(2) O(4)iii 4_556 178.00(10) yes
O(6) Cu(2) N(8) . 107.90(10) yes
O(6) Cu(2) O(6)iii 4_556 144.20(10) yes
Cu(1) O(3) C(26) . 134.3(2) yes
Cu(2) O(4) C(26) . 119.1(2) yes
Cu(1) O(5) C(36) . 119.5(2) yes
Cu(2) O(6) C(36) . 133.5(2) yes
Cu(1) N(7) C(12) . 121.1(2) no
C(12) N(7) C(12) . 117.8(4) no
Cu(2) N(8) C(16) . 120.8(2) no
C(16) N(8) C(16) . 118.4(4) no
C(11) C(10) C(11) . 118.2(5) no
C(10) C(11) C(12) . 120.1(4) no
N(7) C(12) C(9) . 117.9(3) no
N(7) C(12) C(11) . 121.8(3) no
C(9) C(12) C(11) . 120.2(3) no
C(15) C(14) C(15) . 118.4(6) no
C(14) C(15) C(16) . 120.1(4) no
N(8) C(16) C(13) . 119.1(3) no
N(8) C(16) C(15) . 121.5(4) no
C(13) C(16) C(15) . 119.4(3) no
C(18) C(17) C(22) . 120.7(4) no
C(17) C(18) C(19) . 120.7(4) no
C(18) C(19) C(20) . 119.3(4) no
C(19) C(20) C(21) . 120.2(4) no
C(20) C(21) C(22) . 120.8(4) no
C(17) C(22) C(21) . 118.1(3) no
C(17) C(22) C(25) . 119.6(3) no
C(21) C(22) C(25) . 122.2(3) no
C(22) C(25) C(23) . 109.2(3) no
C(22) C(25) C(24) . 112.7(3) no
C(22) C(25) C(26) . 107.7(2) no
C(23) C(25) C(24) . 109.0(3) no
C(23) C(25) C(26) . 109.8(3) no
C(24) C(25) C(26) . 108.4(3) no
O(3) C(26) O(4) . 125.6(3) yes
O(3) C(26) C(25) . 118.1(3) no
O(4) C(26) C(25) . 116.3(3) no
C(28) C(27) C(32) . 121.2(4) no
C(27) C(28) C(29) . 120.0(4) no
C(28) C(29) C(30) . 120.1(5) no
C(29) C(30) C(31) . 120.6(5) no
C(30) C(31) C(32) . 120.0(4) no
C(27) C(32) C(31) . 117.9(3) no
C(31) C(32) C(35) . 123.4(3) no
C(27) C(32) C(35) . 118.7(3) no
C(32) C(35) C(34) . 110.3(3) no
C(33) C(35) C(34) . 109.4(3) no
C(34) C(35) C(36) . 110.8(3) no
C(32) C(35) C(33) . 111.7(3) no
C(32) C(35) C(36) . 106.4(2) no
C(33) C(35) C(36) . 108.2(3) no
O(5) C(36) O(6) . 125.8(3) yes
O(5) C(36) C(35) . 115.2(3) no
O(6) C(36) C(35) . 119.0(3) no

loop_
_geom_bond_atom_site_label_1
_geom_bond_atom_site_label_2
_geom_bond_distance
_geom_bond_publ_flag
Cu(1) Cu(2) 2.9070(10) yes
Cu(1) O(3) 2.067(2) yes
Cu(1) O(5) 1.912(2) yes
Cu(1) N(7) 2.287(4) yes
Cu(2) O(4) 1.918(2) yes
Cu(2) O(6) 2.081(2) yes
Cu(2) N(8) 2.306(4) yes
O(3) C(26) 1.243(4) yes
O(4) C(26) 1.270(4) yes
O(5) C(36) 1.269(4) yes
O(6) C(36) 1.246(4) yes
N(7) C(12) 1.353(4) no
N(8) C(16) 1.358(4) no
C(9) C(12) 1.483(5) no
C(10) C(11) 1.372(5) no
C(11) C(12) 1.385(5) no
C(13) C(16) 1.488(5) no
C(14) C(15) 1.376(6) no
C(15) C(16) 1.382(6) no
C(17) C(18) 1.385(6) no
C(17) C(22) 1.385(5) no
C(18) C(19) 1.382(7) no
C(19) C(20) 1.368(7) no
C(20) C(21) 1.397(6) no
C(21) C(22) 1.390(5) no
C(22) C(25) 1.534(5) no
C(23) C(25) 1.537(5) no
C(24) C(25) 1.539(5) no
C(25) C(26) 1.547(4) no
C(27) C(28) 1.393(6) no
C(27) C(32) 1.396(5) no
C(28) C(29) 1.354(8) no
C(29) C(30) 1.366(8) no
C(30) C(31) 1.409(7) no
C(31) C(32) 1.378(6) no
C(32) C(35) 1.532(5) no
C(33) C(35) 1.538(5) no
C(34) C(35) 1.526(5) no
C(35) C(36) 1.554(5) no
